data_7012953
loop_
_publ_author_name
'Bassindale, Alan R.'
'Liu, Zhihua'
'MacKinnon, Iain A.'
'Taylor, Peter G.'
'Yang, Yuxing'
'Light, Mark E.'
'Horton, Peter N.'
'Hursthouse, Michael B.'

_publ_section_title
;
 A higher yielding route for T8 silsesquioxane cages and X-ray crystal
 structures of some novel spherosilicates
;
_journal_issue 14
_journal_name_full 'Dalton Transactions'
_journal_page_first 2945
_journal_paper_doi 10.1039/b302950f
_journal_year 2003
_chemical_formula_sum 'C16 H36 O6 Si4'
_chemical_formula_weight 436.81
_chemical_name_systematic
; 
PG Taylor
;
_space_group_IT_number 2
_symmetry_cell_setting triclinic
_symmetry_space_group_name_Hall '-P 1'
_symmetry_space_group_name_H-M 'P -1'
_atom_sites_solution_hydrogens geom
_atom_sites_solution_primary direct
_atom_sites_solution_secondary difmap
_audit_creation_method SHELXL-97
_cell_angle_alpha 96.541(8)
_cell_angle_beta 91.269(7)
_cell_angle_gamma 99.439(7)
_cell_formula_units_Z 2
_cell_length_a 9.9881(13)
_cell_length_b 10.8183(14)
_cell_length_c 10.9540(18)
_cell_measurement_temperature 120(2)
_cell_volume 1159.0(3)
_computing_structure_refinement 'SHELXL-97 (Sheldrick, 1997)'
_computing_structure_solution 'SHELXS-97 (Sheldrick, 1990)'
_diffrn_ambient_temperature 120(2)
_diffrn_measured_fraction_theta_full 0.960
_diffrn_measured_fraction_theta_max 0.960
_diffrn_radiation_monochromator graphite
_diffrn_radiation_source 'fine-focus sealed tube'
_diffrn_radiation_type MoK\a
_diffrn_radiation_wavelength 0.71073
_diffrn_reflns_av_R_equivalents 0.2177
_diffrn_reflns_av_sigmaI/netI 0.2690
_diffrn_reflns_limit_h_max 11
_diffrn_reflns_limit_h_min -11
_diffrn_reflns_limit_k_max 12
_diffrn_reflns_limit_k_min -12
_diffrn_reflns_limit_l_max 13
_diffrn_reflns_limit_l_min -12
_diffrn_reflns_number 10942
_diffrn_reflns_theta_full 25.03
_diffrn_reflns_theta_max 25.03
_diffrn_reflns_theta_min 3.05
_exptl_absorpt_coefficient_mu 0.283
_exptl_absorpt_correction_T_max 0.9722
_exptl_absorpt_correction_T_min 0.9722
_exptl_crystal_density_diffrn 1.252
_exptl_crystal_density_method 'not measured'
_exptl_crystal_F_000 472
_exptl_crystal_size_max 0.10
_exptl_crystal_size_mid 0.10
_exptl_crystal_size_min 0.10
_refine_diff_density_max 0.445
_refine_diff_density_min -0.403
_refine_diff_density_rms 0.090
_refine_ls_extinction_method none
_refine_ls_goodness_of_fit_ref 0.968
_refine_ls_hydrogen_treatment mixed
_refine_ls_matrix_type full
_refine_ls_number_parameters 243
_refine_ls_number_reflns 3921
_refine_ls_number_restraints 0
_refine_ls_restrained_S_all 0.968
_refine_ls_R_factor_all 0.2189
_refine_ls_R_factor_gt 0.0841
_refine_ls_shift/su_max 0.000
_refine_ls_shift/su_mean 0.000
_refine_ls_structure_factor_coef Fsqd
_refine_ls_weighting_details 'calc w=1/[\s^2^(Fo^2^)+(0.0533P)^2^+0.0000P] where P=(Fo^2^+2Fc^2^)/3'
_refine_ls_weighting_scheme calc
_refine_ls_wR_factor_gt 0.1572
_refine_ls_wR_factor_ref 0.2024
_reflns_number_gt 1619
_reflns_number_total 3921
_reflns_threshold_expression >2sigma(I)
_cod_data_source_file b302950f.txt
_cod_data_source_block s92_b
_cod_depositor_comments
;
The following automatic conversions were performed:
'_symmetry_cell_setting' value 'Triclinic' changed to 'triclinic'
according to '/home/saulius/struct/CIF-dictionaries/cif_core.dic'
dictionary named 'cif_core.dic' version 2.4.1 from 2010-06-29.

Automatic conversion script
Id: cif_fix_enum 1527 2010-12-29 10:47:43Z saulius 
;
_cod_original_sg_symbol_H-M P-1
_cod_database_code 7012953

loop_
_symmetry_equiv_pos_as_xyz
'x, y, z'
'-x, -y, -z'

loop_
_atom_site_label
_atom_site_type_symbol
_atom_site_fract_x
_atom_site_fract_y
_atom_site_fract_z
_atom_site_U_iso_or_equiv
_atom_site_adp_type
_atom_site_occupancy
_atom_site_symmetry_multiplicity
_atom_site_calc_flag
_atom_site_refinement_flags
_atom_site_disorder_assembly
_atom_site_disorder_group
C1 C 0.0886(7) 0.7969(6) 0.7397(6) 0.0324(19) Uani 1 1 d . . .
H1A H 0.1878 0.8096 0.7286 0.039 Uiso 1 1 calc R . .
H1B H 0.0439 0.7605 0.6591 0.039 Uiso 1 1 calc R . .
C2 C 0.0486(8) 0.9261(7) 0.7727(6) 0.041(2) Uani 1 1 d . . .
H2 H -0.0477 0.9114 0.7981 0.049 Uiso 1 1 calc R . .
C3 C 0.0517(8) 0.9966(7) 0.6616(7) 0.056(2) Uani 1 1 d . . .
H3A H 0.1446 1.0121 0.6333 0.085 Uiso 1 1 calc R . .
H3B H 0.0208 1.0774 0.6835 0.085 Uiso 1 1 calc R . .
H3C H -0.0084 0.9463 0.5958 0.085 Uiso 1 1 calc R . .
C4 C 0.1322(9) 1.0044(7) 0.8793(7) 0.061(3) Uani 1 1 d . . .
H4A H 0.2275 1.0218 0.8574 0.091 Uiso 1 1 calc R . .
H4B H 0.1249 0.9581 0.9514 0.091 Uiso 1 1 calc R . .
H4C H 0.0985 1.0842 0.8984 0.091 Uiso 1 1 calc R . .
C5 C 0.2424(7) 0.3568(6) 0.6863(6) 0.0330(18) Uani 1 1 d . . .
H5A H 0.3307 0.4148 0.6938 0.040 Uiso 1 1 calc R . .
H5B H 0.2610 0.2731 0.7030 0.040 Uiso 1 1 calc R . .
C6 C 0.1894(8) 0.3441(7) 0.5504(6) 0.042(2) Uani 1 1 d . . .
H6 H 0.0926 0.3010 0.5460 0.051 Uiso 1 1 calc R . .
C7 C 0.2683(8) 0.2634(7) 0.4675(6) 0.053(2) Uani 1 1 d . . .
H7A H 0.2328 0.2570 0.3825 0.080 Uiso 1 1 calc R . .
H7B H 0.2588 0.1789 0.4938 0.080 Uiso 1 1 calc R . .
H7C H 0.3644 0.3019 0.4725 0.080 Uiso 1 1 calc R . .
C8 C 0.1928(10) 0.4707(7) 0.5055(7) 0.066(3) Uani 1 1 d . . .
H8A H 0.2870 0.5145 0.5075 0.098 Uiso 1 1 calc R . .
H8B H 0.1392 0.5210 0.5588 0.098 Uiso 1 1 calc R . .
H8C H 0.1544 0.4591 0.4211 0.098 Uiso 1 1 calc R . .
C9 C 0.3974(7) 0.4117(6) 1.1478(6) 0.039(2) Uani 1 1 d . . .
H9A H 0.4712 0.4644 1.1091 0.046 Uiso 1 1 calc R . .
H9B H 0.4042 0.4415 1.2369 0.046 Uiso 1 1 calc R . .
C10 C 0.4251(7) 0.2770(6) 1.1319(7) 0.038(2) Uani 1 1 d . . .
H10 H 0.3449 0.2212 1.1606 0.046 Uiso 1 1 calc R . .
C11 C 0.5486(8) 0.2656(8) 1.2094(8) 0.062(3) Uani 1 1 d . . .
H11A H 0.5619 0.1773 1.2015 0.093 Uiso 1 1 calc R . .
H11B H 0.5352 0.2942 1.2957 0.093 Uiso 1 1 calc R . .
H11C H 0.6289 0.3180 1.1813 0.093 Uiso 1 1 calc R . .
C12 C 0.4452(9) 0.2309(8) 0.9985(7) 0.063(3) Uani 1 1 d . . .
H12A H 0.3645 0.2368 0.9484 0.095 Uiso 1 1 calc R . .
H12B H 0.4593 0.1429 0.9918 0.095 Uiso 1 1 calc R . .
H12C H 0.5248 0.2832 0.9692 0.095 Uiso 1 1 calc R . .
C13 C 0.2621(7) 0.8507(6) 1.1965(6) 0.0376(19) Uani 1 1 d . . .
H13A H 0.3199 0.8864 1.1325 0.045 Uiso 1 1 calc R . .
H13B H 0.2061 0.9143 1.2271 0.045 Uiso 1 1 calc R . .
C14 C 0.3565(9) 0.8296(7) 1.3055(7) 0.052(2) Uani 1 1 d . . .
H14 H 0.3970 0.7526 1.2796 0.063 Uiso 1 1 calc R . .
C15 C 0.4714(9) 0.9393(9) 1.3325(7) 0.075(3) Uani 1 1 d . . .
H15A H 0.4350 1.0148 1.3646 0.112 Uiso 1 1 calc R . .
H15B H 0.5185 0.9546 1.2568 0.112 Uiso 1 1 calc R . .
H15C H 0.5354 0.9199 1.3938 0.112 Uiso 1 1 calc R . .
C16 C 0.2755(9) 0.8056(8) 1.4166(7) 0.066(3) Uani 1 1 d . . .
H16A H 0.3371 0.8005 1.4862 0.099 Uiso 1 1 calc R . .
H16B H 0.2121 0.7258 1.3992 0.099 Uiso 1 1 calc R . .
H16C H 0.2245 0.8746 1.4372 0.099 Uiso 1 1 calc R . .
O1 O -0.1132(4) 0.6501(4) 0.8592(4) 0.0350(13) Uani 1 1 d . . .
O2 O 0.1187(5) 0.7260(4) 0.9824(4) 0.0357(13) Uani 1 1 d . . .
O3 O 0.2212(4) 0.5873(4) 1.1308(4) 0.0336(12) Uani 1 1 d . . .
O4 O 0.2207(5) 0.4193(4) 0.9376(4) 0.0353(13) Uani 1 1 d . . .
O5 O -0.0046(5) 0.3156(4) 0.8090(4) 0.0373(13) Uani 1 1 d . . .
O6 O 0.1032(4) 0.5511(4) 0.7942(4) 0.0324(12) Uani 1 1 d . . .
Si1 Si 0.0494(2) 0.67926(18) 0.84734(18) 0.0308(6) Uani 1 1 d . . .
Si2 Si 0.1373(2) 0.41232(18) 0.80820(17) 0.0305(6) Uani 1 1 d . . .
Si3 Si 0.2349(2) 0.44238(18) 1.08624(17) 0.0320(6) Uani 1 1 d . . .
Si4 Si 0.1486(2) 0.70958(18) 1.12495(17) 0.0324(6) Uani 1 1 d . . .

loop_
_atom_site_aniso_label
_atom_site_aniso_U_11
_atom_site_aniso_U_22
_atom_site_aniso_U_33
_atom_site_aniso_U_23
_atom_site_aniso_U_13
_atom_site_aniso_U_12
C1 0.027(5) 0.032(4) 0.039(4) 0.009(4) 0.001(4) 0.002(4)
C2 0.045(5) 0.045(5) 0.039(5) 0.019(4) 0.013(4) 0.014(4)
C3 0.074(7) 0.040(5) 0.060(6) 0.014(4) 0.015(5) 0.014(5)
C4 0.079(7) 0.042(5) 0.058(6) 0.002(5) -0.018(5) 0.005(5)
C5 0.032(5) 0.039(4) 0.029(4) 0.007(4) 0.003(3) 0.008(4)
C6 0.048(5) 0.046(5) 0.034(5) 0.004(4) 0.012(4) 0.007(4)
C7 0.065(6) 0.058(6) 0.037(5) 0.001(4) 0.013(4) 0.013(5)
C8 0.103(8) 0.060(6) 0.042(5) 0.017(5) 0.014(5) 0.027(6)
C9 0.034(5) 0.045(5) 0.039(5) 0.011(4) 0.007(4) 0.010(4)
C10 0.030(5) 0.032(5) 0.057(5) 0.014(4) 0.005(4) 0.012(4)
C11 0.045(6) 0.067(6) 0.083(7) 0.020(5) 0.005(5) 0.026(5)
C12 0.064(7) 0.055(6) 0.073(7) 0.001(5) 0.011(5) 0.019(5)
C13 0.037(5) 0.045(5) 0.034(4) 0.016(4) 0.004(4) 0.007(4)
C14 0.063(6) 0.041(5) 0.042(5) -0.004(4) 0.003(5) -0.013(5)
C15 0.072(7) 0.091(7) 0.055(6) 0.007(5) -0.008(5) -0.001(6)
C16 0.064(7) 0.089(7) 0.041(5) 0.023(5) -0.010(5) -0.010(5)
O1 0.033(3) 0.035(3) 0.039(3) 0.013(2) 0.007(2) 0.007(2)
O2 0.045(3) 0.036(3) 0.029(3) 0.013(2) 0.001(2) 0.006(3)
O3 0.033(3) 0.029(3) 0.040(3) 0.006(2) 0.000(2) 0.008(2)
O4 0.037(3) 0.046(3) 0.026(3) 0.010(2) 0.002(2) 0.012(3)
O5 0.041(3) 0.039(3) 0.035(3) 0.004(2) 0.006(2) 0.013(3)
O6 0.036(3) 0.028(3) 0.035(3) 0.007(2) 0.012(2) 0.009(2)
Si1 0.0336(14) 0.0340(13) 0.0276(12) 0.0112(10) 0.0040(10) 0.0081(11)
Si2 0.0315(14) 0.0350(13) 0.0273(12) 0.0097(10) 0.0026(10) 0.0084(11)
Si3 0.0329(14) 0.0354(13) 0.0306(13) 0.0111(10) 0.0052(10) 0.0090(11)
Si4 0.0333(14) 0.0357(13) 0.0312(13) 0.0086(10) 0.0035(10) 0.0114(11)

loop_
_atom_type_symbol
_atom_type_description
_atom_type_scat_dispersion_real
_atom_type_scat_dispersion_imag
_atom_type_scat_source
C C 0.0033 0.0016 'International Tables Vol C Tables 4.2.6.8 and 6.1.1.4'
H H 0.0000 0.0000 'International Tables Vol C Tables 4.2.6.8 and 6.1.1.4'
O O 0.0106 0.0060 'International Tables Vol C Tables 4.2.6.8 and 6.1.1.4'
Si Si 0.0817 0.0704 'International Tables Vol C Tables 4.2.6.8 and 6.1.1.4'

loop_
_geom_angle_atom_site_label_1
_geom_angle_atom_site_label_2
_geom_angle_atom_site_label_3
_geom_angle
_geom_angle_site_symmetry_1
_geom_angle_site_symmetry_3
_geom_angle_publ_flag
C2 C1 Si1 118.0(5) . . ?
C3 C2 C4 111.1(6) . . ?
C3 C2 C1 110.7(6) . . ?
C4 C2 C1 113.6(6) . . ?
C6 C5 Si2 119.2(5) . . ?
C8 C6 C7 110.5(6) . . ?
C8 C6 C5 111.7(6) . . ?
C7 C6 C5 111.2(6) . . ?
C10 C9 Si3 118.4(5) . . ?
C11 C10 C12 109.4(6) . . ?
C11 C10 C9 110.7(6) . . ?
C12 C10 C9 112.0(6) . . ?
C14 C13 Si4 115.4(5) . . ?
C16 C14 C15 112.1(7) . . ?
C16 C14 C13 110.5(7) . . ?
C15 C14 C13 110.7(6) . . ?
Si1 O1 Si3 143.7(3) . 2_567 ?
Si1 O2 Si4 153.3(3) . . ?
Si4 O3 Si3 151.9(3) . . ?
Si2 O4 Si3 152.5(3) . . ?
Si2 O5 Si4 144.2(3) . 2_567 ?
Si2 O6 Si1 152.1(3) . . ?
O2 Si1 O1 108.5(2) . . ?
O2 Si1 O6 108.3(2) . . ?
O1 Si1 O6 109.6(2) . . ?
O2 Si1 C1 112.9(3) . . ?
O1 Si1 C1 108.5(3) . . ?
O6 Si1 C1 109.1(3) . . ?
O6 Si2 O4 108.2(2) . . ?
O6 Si2 O5 108.4(2) . . ?
O4 Si2 O5 109.5(2) . . ?
O6 Si2 C5 112.6(3) . . ?
O4 Si2 C5 107.6(3) . . ?
O5 Si2 C5 110.4(3) . . ?
O1 Si3 O3 109.2(2) 2_567 . ?
O1 Si3 O4 108.6(3) 2_567 . ?
O3 Si3 O4 108.6(2) . . ?
O1 Si3 C9 108.5(3) 2_567 . ?
O3 Si3 C9 108.8(3) . . ?
O4 Si3 C9 113.1(3) . . ?
O3 Si4 O2 108.9(2) . . ?
O3 Si4 O5 108.1(2) . 2_567 ?
O2 Si4 O5 108.4(2) . 2_567 ?
O3 Si4 C13 109.6(3) . . ?
O2 Si4 C13 108.7(3) . . ?
O5 Si4 C13 113.1(3) 2_567 . ?

loop_
_geom_bond_atom_site_label_1
_geom_bond_atom_site_label_2
_geom_bond_distance
_geom_bond_site_symmetry_2
_geom_bond_publ_flag
C1 C2 1.523(9) . ?
C1 Si1 1.833(6) . ?
C2 C3 1.506(9) . ?
C2 C4 1.510(9) . ?
C5 C6 1.553(9) . ?
C5 Si2 1.825(7) . ?
C6 C8 1.502(9) . ?
C6 C7 1.511(9) . ?
C9 C10 1.519(9) . ?
C9 Si3 1.838(7) . ?
C10 C11 1.512(9) . ?
C10 C12 1.518(9) . ?
C13 C14 1.565(9) . ?
C13 Si4 1.830(7) . ?
C14 C16 1.501(10) . ?
C14 C15 1.507(10) . ?
O1 Si1 1.614(5) . ?
O1 Si3 1.614(5) 2_567 ?
O2 Si1 1.611(5) . ?
O2 Si4 1.618(4) . ?
O3 Si4 1.616(4) . ?
O3 Si3 1.617(4) . ?
O4 Si2 1.616(4) . ?
O4 Si3 1.619(4) . ?
O5 Si2 1.618(5) . ?
O5 Si4 1.622(5) 2_567 ?
O6 Si2 1.615(4) . ?
O6 Si1 1.620(4) . ?
Si3 O1 1.614(5) 2_567 ?
Si4 O5 1.622(5) 2_567 ?
